data_7107219
loop_
_publ_author_name
'Carl Redshaw'
'Mark R. J. Elsegood'
'Joseph A. Wright'
'Hugo Baillie-Johnson'
'Takehiko Yamato'
'Stephen De Giovanni'
'Anja Mueller'

_publ_section_title
;
 Cellular uptake of a fluorescent vanadyl sulfonylcalix[4]arene
;
_journal_name_full Chem.Commun.
_journal_page_first 1129
_journal_paper_doi 10.1039/c2cc16480a
_journal_volume 48
_journal_year 2012
_chemical_formula_moiety 'C56 H80 O9 V2, 1.5(C2 H3 N)'
_chemical_formula_sum 'C59 H84.5 N1.5 O9 V2'
_chemical_formula_weight 1060.66
_chemical_name_systematic
;
?
;
_space_group_IT_number 14
_symmetry_cell_setting monoclinic
_symmetry_space_group_name_Hall '-P 2ybc'
_symmetry_space_group_name_H-M 'P 1 21/c 1'
_atom_sites_solution_hydrogens geom
_atom_sites_solution_primary direct
_atom_sites_solution_secondary difmap
_audit_creation_method SHELXL-97
_cell_angle_alpha 90.00
_cell_angle_beta 94.201(2)
_cell_angle_gamma 90.00
_cell_formula_units_Z 4
_cell_length_a 16.663(3)
_cell_length_b 13.179(2)
_cell_length_c 26.712(5)
_cell_measurement_reflns_used 4529
_cell_measurement_temperature 150(2)
_cell_measurement_theta_max 20.20
_cell_measurement_theta_min 2.38
_cell_volume 5850.2(18)
_computing_cell_refinement 'Bruker SAINT'
_computing_data_collection 'Bruker APEX 2'
_computing_data_reduction 'Bruker SAINT'
_computing_molecular_graphics 'Bruker SHELXTL'
_computing_publication_material 'Bruker SHELXTL and local programs'
_computing_structure_refinement 'SHELXL-97 (Sheldrick, 2008)'
_computing_structure_solution 'SHELXS-97 (Sheldrick, 2008)'
_diffrn_ambient_temperature 150(2)
_diffrn_measured_fraction_theta_full 0.997
_diffrn_measured_fraction_theta_max 0.997
_diffrn_measurement_device_type 'Bruker APEX 2 CCD diffractometer'
_diffrn_measurement_method '\w rotation with narrow frames'
_diffrn_radiation_monochromator 'silicon 111'
_diffrn_radiation_source 'Daresbury SRS station 9.8'
_diffrn_radiation_type SYNCHROTRON
_diffrn_radiation_wavelength 0.6942
_diffrn_reflns_av_R_equivalents 0.0821
_diffrn_reflns_av_sigmaI/netI 0.0658
_diffrn_reflns_limit_h_max 18
_diffrn_reflns_limit_h_min -18
_diffrn_reflns_limit_k_max 14
_diffrn_reflns_limit_k_min -14
_diffrn_reflns_limit_l_max 29
_diffrn_reflns_limit_l_min -29
_diffrn_reflns_number 36467
_diffrn_reflns_theta_full 22.50
_diffrn_reflns_theta_max 22.50
_diffrn_reflns_theta_min 1.68
_diffrn_standards_decay_% 4
_diffrn_standards_number 0
_exptl_absorpt_coefficient_mu 0.373
_exptl_absorpt_correction_T_max 0.993
_exptl_absorpt_correction_T_min 0.946
_exptl_absorpt_correction_type multi-scan
_exptl_absorpt_process_details 'SADABS v2008/1, Sheldrick, G.M., (2008)'
_exptl_crystal_colour ORANGE
_exptl_crystal_density_diffrn 1.204
_exptl_crystal_density_method 'not measured'
_exptl_crystal_description LATH
_exptl_crystal_F_000 2268
_exptl_crystal_size_max 0.15
_exptl_crystal_size_mid 0.04
_exptl_crystal_size_min 0.02
_refine_diff_density_max 0.875
_refine_diff_density_min -0.397
_refine_diff_density_rms 0.092
_refine_ls_extinction_coef 0.029(2)
_refine_ls_extinction_expression Fc^*^=kFc[1+0.001xFc^2^\l^3^/sin(2\q)]^-1/4^
_refine_ls_extinction_method SHELXL
_refine_ls_goodness_of_fit_ref 1.075
_refine_ls_hydrogen_treatment constr
_refine_ls_matrix_type full
_refine_ls_number_parameters 726
_refine_ls_number_reflns 8197
_refine_ls_number_restraints 295
_refine_ls_restrained_S_all 1.074
_refine_ls_R_factor_all 0.1397
_refine_ls_R_factor_gt 0.0888
_refine_ls_shift/su_max 0.001
_refine_ls_shift/su_mean 0.000
_refine_ls_structure_factor_coef Fsqd
_refine_ls_weighting_details 'calc w=1/[\s^2^(Fo^2^)+(0.1281P)^2^+10.5321P] where P=(Fo^2^+2Fc^2^)/3'
_refine_ls_weighting_scheme calc
_refine_ls_wR_factor_gt 0.2310
_refine_ls_wR_factor_ref 0.2686
_reflns_number_gt 4889
_reflns_number_total 8197
_reflns_threshold_expression I>2\s(I)
_cod_data_source_file c2cc16480a.txt
_cod_data_source_block III
_cod_original_sg_symbol_H-M P2(1)/c
_cod_original_formula_sum 'C59 H84.50 N1.50 O9 V2'
_cod_database_code 7107219

loop_
_symmetry_equiv_pos_as_xyz
'x, y, z'
'-x, y+1/2, -z+1/2'
'-x, -y, -z'
'x, -y-1/2, z-1/2'

loop_
_atom_site_label
_atom_site_type_symbol
_atom_site_fract_x
_atom_site_fract_y
_atom_site_fract_z
_atom_site_U_iso_or_equiv
_atom_site_adp_type
_atom_site_occupancy
_atom_site_symmetry_multiplicity
_atom_site_calc_flag
_atom_site_refinement_flags
_atom_site_disorder_assembly
_atom_site_disorder_group
V1 V 0.59013(8) 0.52481(10) 0.19261(5) 0.0694(5) Uani 1 1 d . . .
V2 V 0.76791(8) 0.45674(10) 0.15543(6) 0.0752(5) Uani 1 1 d . . .
O5 O 0.6624(3) 0.4694(4) 0.15515(19) 0.0714(14) Uani 1 1 d . . .
O6 O 0.5198(3) 0.4449(4) 0.1971(2) 0.0840(17) Uani 1 1 d . . .
O8 O 0.7895(4) 0.3436(4) 0.1429(3) 0.109(2) Uani 1 1 d . . .
O1 O 0.6881(3) 0.3522(3) 0.25089(18) 0.0595(12) Uani 1 1 d DU . .
C45 C 0.6362(8) 0.2650(8) 0.2376(6) 0.065(4) Uani 0.505(14) 1 d PDU A 1
H45A H 0.6132 0.2722 0.2026 0.079 Uiso 0.505(14) 1 calc PR A 1
H45B H 0.5913 0.2630 0.2598 0.079 Uiso 0.505(14) 1 calc PR A 1
C46 C 0.6832(8) 0.1682(8) 0.2429(7) 0.075(5) Uani 0.505(14) 1 d PDU A 1
H46A H 0.7051 0.1597 0.2781 0.089 Uiso 0.505(14) 1 calc PR A 1
H46B H 0.7289 0.1704 0.2212 0.089 Uiso 0.505(14) 1 calc PR A 1
C47 C 0.6274(4) 0.0775(5) 0.2274(3) 0.071(2) Uani 1 1 d DU . .
H47A H 0.6584 0.0143 0.2300 0.107 Uiso 0.505(14) 1 calc PR A 1
H47B H 0.6052 0.0869 0.1927 0.107 Uiso 0.505(14) 1 calc PR A 1
H47C H 0.5833 0.0742 0.2497 0.107 Uiso 0.505(14) 1 calc PR A 1
H47D H 0.5877 0.0336 0.2418 0.107 Uiso 0.495(14) 1 calc PR A 2
H47E H 0.6813 0.0487 0.2342 0.107 Uiso 0.495(14) 1 calc PR A 2
H47F H 0.6151 0.0827 0.1910 0.107 Uiso 0.495(14) 1 calc PR A 2
C45X C 0.6854(10) 0.2481(9) 0.2283(6) 0.064(5) Uiso 0.495(14) 1 d PDU A 2
H45C H 0.6722 0.2534 0.1917 0.077 Uiso 0.495(14) 1 calc PR A 2
H45D H 0.7391 0.2160 0.2338 0.077 Uiso 0.495(14) 1 calc PR A 2
C46X C 0.6245(9) 0.1836(9) 0.2510(5) 0.065(4) Uiso 0.495(14) 1 d PDU A 2
H46C H 0.5702 0.2134 0.2444 0.078 Uiso 0.495(14) 1 calc PR A 2
H46D H 0.6365 0.1792 0.2878 0.078 Uiso 0.495(14) 1 calc PR A 2
O2 O 0.6255(3) 0.5625(3) 0.25346(18) 0.0600(12) Uani 1 1 d . . .
O3 O 0.7167(2) 0.6869(3) 0.19101(16) 0.0537(12) Uani 1 1 d D . .
C48 C 0.7168(4) 0.7405(5) 0.1434(3) 0.0592(18) Uani 1 1 d D . .
H48A H 0.7010 0.6925 0.1159 0.071 Uiso 1 1 calc R . .
H48B H 0.7723 0.7637 0.1387 0.071 Uiso 1 1 calc R . .
C49 C 0.6615(4) 0.8302(5) 0.1394(3) 0.065(2) Uani 1 1 d D . .
H49A H 0.6786 0.8805 0.1656 0.078 Uiso 1 1 calc R . .
H49B H 0.6060 0.8082 0.1451 0.078 Uiso 1 1 calc R . .
C50 C 0.6624(5) 0.8793(7) 0.0875(3) 0.084(2) Uani 1 1 d D . .
H50A H 0.7178 0.8969 0.0810 0.126 Uiso 1 1 calc R . .
H50B H 0.6294 0.9409 0.0865 0.126 Uiso 1 1 calc R . .
H50C H 0.6407 0.8315 0.0619 0.126 Uiso 1 1 calc R . .
O4 O 0.8158(3) 0.4963(3) 0.21272(19) 0.0632(13) Uani 1 1 d . . .
C1 C 0.7156(4) 0.3548(5) 0.3014(3) 0.0565(18) Uani 1 1 d . A .
C2 C 0.7975(4) 0.3356(5) 0.3150(3) 0.0558(18) Uani 1 1 d . . .
C3 C 0.8212(4) 0.3320(5) 0.3654(3) 0.0587(19) Uani 1 1 d . A .
H3 H 0.8758 0.3157 0.3749 0.070 Uiso 1 1 calc R . .
C4 C 0.7705(4) 0.3507(5) 0.4033(3) 0.0576(18) Uani 1 1 d . . .
C5 C 0.6921(4) 0.3754(5) 0.3879(3) 0.0638(19) Uani 1 1 d . A .
H5 H 0.6561 0.3915 0.4127 0.077 Uiso 1 1 calc R . .
C6 C 0.6633(4) 0.3778(5) 0.3373(3) 0.0555(18) Uani 1 1 d . . .
C7 C 0.8031(5) 0.3460(6) 0.4586(3) 0.069(2) Uani 1 1 d . A .
C8 C 0.8769(5) 0.4169(6) 0.4670(3) 0.080(2) Uani 1 1 d . . .
H8A H 0.9195 0.3941 0.4462 0.119 Uiso 1 1 calc R A .
H8B H 0.8968 0.4150 0.5024 0.119 Uiso 1 1 calc R . .
H8C H 0.8613 0.4864 0.4577 0.119 Uiso 1 1 calc R . .
C9 C 0.8313(6) 0.2371(6) 0.4702(4) 0.095(3) Uani 1 1 d . . .
H9A H 0.7850 0.1911 0.4668 0.142 Uiso 1 1 calc R A .
H9B H 0.8560 0.2338 0.5046 0.142 Uiso 1 1 calc R . .
H9C H 0.8708 0.2170 0.4467 0.142 Uiso 1 1 calc R . .
C10 C 0.7398(5) 0.3798(8) 0.4932(3) 0.094(3) Uani 1 1 d . . .
H10A H 0.7269 0.4515 0.4870 0.141 Uiso 1 1 calc R A .
H10B H 0.7606 0.3710 0.5282 0.141 Uiso 1 1 calc R . .
H10C H 0.6911 0.3388 0.4867 0.141 Uiso 1 1 calc R . .
C11 C 0.5782(4) 0.4136(5) 0.3243(3) 0.0613(19) Uani 1 1 d . A .
H11A H 0.5625 0.3974 0.2887 0.074 Uiso 1 1 calc R . .
H11B H 0.5412 0.3772 0.3454 0.074 Uiso 1 1 calc R . .
C12 C 0.5924(4) 0.5959(5) 0.2964(3) 0.0540(17) Uani 1 1 d . A .
C13 C 0.5703(4) 0.5264(5) 0.3324(3) 0.0581(18) Uani 1 1 d . . .
C14 C 0.5424(4) 0.5653(6) 0.3756(3) 0.0628(19) Uani 1 1 d . A .
H14 H 0.5269 0.5191 0.4004 0.075 Uiso 1 1 calc R . .
C15 C 0.5356(4) 0.6697(5) 0.3850(3) 0.0601(19) Uani 1 1 d . . .
C16 C 0.5573(4) 0.7348(6) 0.3471(3) 0.0605(19) Uani 1 1 d . A .
H16 H 0.5519 0.8059 0.3519 0.073 Uiso 1 1 calc R . .
C17 C 0.5863(3) 0.7007(5) 0.3025(3) 0.0557(18) Uani 1 1 d . . .
C18 C 0.5056(5) 0.7131(6) 0.4329(3) 0.071(2) Uani 1 1 d . A .
C19 C 0.4256(5) 0.7671(8) 0.4202(3) 0.098(3) Uani 1 1 d . . .
H19A H 0.4324 0.8181 0.3942 0.147 Uiso 1 1 calc R A .
H19B H 0.4082 0.8003 0.4504 0.147 Uiso 1 1 calc R . .
H19C H 0.3850 0.7175 0.4080 0.147 Uiso 1 1 calc R . .
C20 C 0.4924(5) 0.6319(6) 0.4724(3) 0.081(2) Uani 1 1 d . . .
H20A H 0.4524 0.5828 0.4587 0.122 Uiso 1 1 calc R A .
H20B H 0.4730 0.6640 0.5023 0.122 Uiso 1 1 calc R . .
H20C H 0.5433 0.5969 0.4814 0.122 Uiso 1 1 calc R . .
C21 C 0.5702(6) 0.7864(7) 0.4562(4) 0.098(3) Uani 1 1 d . . .
H21A H 0.6210 0.7497 0.4629 0.147 Uiso 1 1 calc R A .
H21B H 0.5526 0.8138 0.4877 0.147 Uiso 1 1 calc R . .
H21C H 0.5780 0.8422 0.4328 0.147 Uiso 1 1 calc R . .
C22 C 0.6101(4) 0.7720(5) 0.2619(3) 0.0552(17) Uani 1 1 d . A .
H22A H 0.5824 0.8378 0.2654 0.066 Uiso 1 1 calc R . .
H22B H 0.5922 0.7434 0.2287 0.066 Uiso 1 1 calc R . .
C23 C 0.7505(4) 0.7432(5) 0.2319(2) 0.0486(16) Uani 1 1 d . A .
C24 C 0.7008(4) 0.7898(5) 0.2644(2) 0.0498(16) Uani 1 1 d . . .
C25 C 0.7355(4) 0.8520(5) 0.3015(3) 0.0523(16) Uani 1 1 d . A .
H25 H 0.7012 0.8845 0.3235 0.063 Uiso 1 1 calc R . .
C26 C 0.8171(4) 0.8697(5) 0.3085(3) 0.0527(17) Uani 1 1 d . . .
C27 C 0.8651(4) 0.8163(5) 0.2764(3) 0.0517(17) Uani 1 1 d . A .
H27 H 0.9217 0.8258 0.2802 0.062 Uiso 1 1 calc R . .
C28 C 0.8342(3) 0.7509(4) 0.2397(2) 0.0442(15) Uani 1 1 d . . .
C29 C 0.8553(4) 0.9438(5) 0.3479(3) 0.0621(18) Uani 1 1 d U A .
C30 C 0.9142(8) 0.8864(10) 0.3832(5) 0.087(5) Uani 0.694(15) 1 d PDU A 1
H30A H 0.8861 0.8308 0.3989 0.131 Uiso 0.694(15) 1 calc PR A 1
H30B H 0.9370 0.9326 0.4093 0.131 Uiso 0.694(15) 1 calc PR A 1
H30C H 0.9574 0.8587 0.3644 0.131 Uiso 0.694(15) 1 calc PR A 1
C31 C 0.7909(8) 0.9855(12) 0.3810(6) 0.092(5) Uani 0.694(15) 1 d PDU A 1
H31A H 0.7655 0.9290 0.3978 0.138 Uiso 0.694(15) 1 calc PR A 1
H31B H 0.7500 1.0225 0.3601 0.138 Uiso 0.694(15) 1 calc PR A 1
H31C H 0.8163 1.0315 0.4063 0.138 Uiso 0.694(15) 1 calc PR A 1
C32 C 0.8939(9) 1.0283(10) 0.3227(5) 0.078(4) Uani 0.694(15) 1 d PDU A 1
H32A H 0.9180 1.0752 0.3480 0.117 Uiso 0.694(15) 1 calc PR A 1
H32B H 0.8535 1.0642 0.3009 0.117 Uiso 0.694(15) 1 calc PR A 1
H32C H 0.9359 1.0015 0.3025 0.117 Uiso 0.694(15) 1 calc PR A 1
C30X C 0.9491(17) 0.947(3) 0.3464(13) 0.096(10) Uani 0.306(15) 1 d PDU A 2
H30D H 0.9716 0.9948 0.3718 0.145 Uiso 0.306(15) 1 calc PR A 2
H30E H 0.9630 0.9693 0.3131 0.145 Uiso 0.306(15) 1 calc PR A 2
H30F H 0.9712 0.8793 0.3534 0.145 Uiso 0.306(15) 1 calc PR A 2
C31X C 0.832(3) 0.915(4) 0.4005(13) 0.117(11) Uani 0.306(15) 1 d PDU A 2
H31D H 0.8569 0.9633 0.4251 0.175 Uiso 0.306(15) 1 calc PR A 2
H31E H 0.8511 0.8465 0.4087 0.175 Uiso 0.306(15) 1 calc PR A 2
H31F H 0.7734 0.9180 0.4014 0.175 Uiso 0.306(15) 1 calc PR A 2
C32X C 0.834(3) 1.053(2) 0.3326(16) 0.120(12) Uani 0.306(15) 1 d PDU A 2
H32D H 0.8591 1.0996 0.3575 0.180 Uiso 0.306(15) 1 calc PR A 2
H32E H 0.7755 1.0612 0.3307 0.180 Uiso 0.306(15) 1 calc PR A 2
H32F H 0.8539 1.0668 0.2996 0.180 Uiso 0.306(15) 1 calc PR A 2
C33 C 0.8923(4) 0.6855(5) 0.2131(3) 0.0518(16) Uani 1 1 d . A .
H33A H 0.8648 0.6582 0.1818 0.062 Uiso 1 1 calc R . .
H33B H 0.9381 0.7276 0.2037 0.062 Uiso 1 1 calc R . .
C34 C 0.8832(4) 0.5053(5) 0.2448(3) 0.0548(17) Uani 1 1 d . A .
C35 C 0.9233(3) 0.5992(5) 0.2457(2) 0.0499(16) Uani 1 1 d . . .
C36 C 0.9893(4) 0.6092(5) 0.2803(3) 0.0542(17) Uani 1 1 d . A .
H36 H 1.0172 0.6721 0.2819 0.065 Uiso 1 1 calc R . .
C37 C 1.0168(3) 0.5317(5) 0.3129(3) 0.0545(17) Uani 1 1 d . . .
C38 C 0.9743(4) 0.4401(5) 0.3088(3) 0.0559(18) Uani 1 1 d . A .
H38 H 0.9923 0.3857 0.3301 0.067 Uiso 1 1 calc R . .
C39 C 0.9084(4) 0.4243(5) 0.2760(3) 0.0531(17) Uani 1 1 d . . .
C40 C 1.0876(4) 0.5491(5) 0.3507(3) 0.0610(19) Uani 1 1 d . A .
C41 C 1.0738(6) 0.6453(7) 0.3808(4) 0.095(3) Uani 1 1 d . . .
H41A H 1.0702 0.7038 0.3581 0.142 Uiso 1 1 calc R A .
H41B H 1.1188 0.6550 0.4060 0.142 Uiso 1 1 calc R . .
H41C H 1.0236 0.6388 0.3974 0.142 Uiso 1 1 calc R . .
C42 C 1.1646(4) 0.5591(9) 0.3227(3) 0.100(3) Uani 1 1 d . . .
H42A H 1.1806 0.4920 0.3111 0.150 Uiso 1 1 calc R A .
H42B H 1.2078 0.5874 0.3453 0.150 Uiso 1 1 calc R . .
H42C H 1.1544 0.6042 0.2937 0.150 Uiso 1 1 calc R . .
C43 C 1.0997(5) 0.4620(7) 0.3890(3) 0.087(3) Uani 1 1 d . . .
H43A H 1.0509 0.4540 0.4070 0.131 Uiso 1 1 calc R A .
H43B H 1.1453 0.4778 0.4130 0.131 Uiso 1 1 calc R . .
H43C H 1.1106 0.3988 0.3714 0.131 Uiso 1 1 calc R . .
C44 C 0.8599(4) 0.3272(5) 0.2765(3) 0.0579(18) Uani 1 1 d . A .
H44A H 0.8962 0.2692 0.2850 0.069 Uiso 1 1 calc R . .
H44B H 0.8328 0.3149 0.2428 0.069 Uiso 1 1 calc R . .
O7 O 0.5412(3) 0.6245(4) 0.1599(2) 0.0739(14) Uani 1 1 d DU B .
C51 C 0.4624(6) 0.6257(8) 0.1346(4) 0.111(3) Uani 1 1 d DU . .
H51A H 0.4393 0.6949 0.1353 0.133 Uiso 0.78(2) 1 calc PR B 1
H51B H 0.4263 0.5788 0.1513 0.133 Uiso 0.78(2) 1 calc PR B 1
H51C H 0.4285 0.6704 0.1541 0.133 Uiso 0.22(2) 1 calc PR B 2
H51D H 0.4401 0.5563 0.1366 0.133 Uiso 0.22(2) 1 calc PR B 2
C52 C 0.4715(7) 0.5906(15) 0.0780(4) 0.124(6) Uani 0.78(2) 1 d PDU B 1
H52A H 0.5069 0.6381 0.0611 0.149 Uiso 0.78(2) 1 calc PR B 1
H52B H 0.4952 0.5218 0.0773 0.149 Uiso 0.78(2) 1 calc PR B 1
C53 C 0.3876(8) 0.5909(13) 0.0520(6) 0.181(6) Uani 1 1 d DU . .
H53A H 0.3902 0.5698 0.0170 0.271 Uiso 0.78(2) 1 calc PR B 1
H53B H 0.3650 0.6594 0.0531 0.271 Uiso 0.78(2) 1 calc PR B 1
H53C H 0.3534 0.5436 0.0691 0.271 Uiso 0.78(2) 1 calc PR B 1
H53D H 0.3896 0.5992 0.0156 0.271 Uiso 0.22(2) 1 calc PR B 2
H53E H 0.3341 0.6097 0.0618 0.271 Uiso 0.22(2) 1 calc PR B 2
H53F H 0.3986 0.5199 0.0611 0.271 Uiso 0.22(2) 1 calc PR B 2
C52X C 0.4514(18) 0.660(2) 0.0794(7) 0.090(8) Uani 0.22(2) 1 d PDU B 2
H52C H 0.5031 0.6538 0.0635 0.108 Uiso 0.22(2) 1 calc PR B 2
H52D H 0.4337 0.7312 0.0774 0.108 Uiso 0.22(2) 1 calc PR B 2
O9 O 0.8035(3) 0.5297(4) 0.1076(2) 0.0856(16) Uani 1 1 d DU . .
C54 C 0.8405(8) 0.5011(11) 0.0621(4) 0.150(5) Uani 1 1 d DU . .
H54A H 0.8402 0.4265 0.0580 0.180 Uiso 1 1 calc R . .
H54B H 0.8969 0.5254 0.0632 0.180 Uiso 1 1 calc R . .
C55 C 0.7916(13) 0.5499(17) 0.0208(6) 0.247(9) Uani 1 1 d DU . .
H55A H 0.8152 0.5363 -0.0114 0.297 Uiso 1 1 calc R . .
H55B H 0.7908 0.6243 0.0261 0.297 Uiso 1 1 calc R . .
C56 C 0.7046(14) 0.507(3) 0.0191(13) 0.42(2) Uani 1 1 d DU . .
H56A H 0.6715 0.5407 -0.0079 0.635 Uiso 1 1 calc R . .
H56B H 0.6817 0.5206 0.0513 0.635 Uiso 1 1 calc R . .
H56C H 0.7056 0.4342 0.0130 0.635 Uiso 1 1 calc R . .
N1 N 0.7645(7) 0.6731(9) 0.4413(4) 0.140(4) Uani 1 1 d D . .
C57 C 0.7795(6) 0.6447(7) 0.4019(4) 0.089(3) Uani 1 1 d D . .
C58 C 0.7960(4) 0.6076(5) 0.3553(3) 0.068(2) Uani 1 1 d D . .
H58A H 0.7609 0.5496 0.3467 0.102 Uiso 1 1 calc R . .
H58B H 0.8524 0.5860 0.3562 0.102 Uiso 1 1 calc R . .
H58C H 0.7865 0.6610 0.3300 0.102 Uiso 1 1 calc R . .
N2 N 1.0199(12) 0.2123(15) 0.4072(7) 0.126(6) Uani 0.50 1 d PDU . .
C59 C 1.056(2) 0.229(3) 0.4459(9) 0.117(9) Uani 0.327(15) 1 d PDU C 1
C60 C 1.072(2) 0.266(3) 0.4941(9) 0.123(12) Uani 0.327(15) 1 d PDU C 1
C59X C 1.064(4) 0.168(4) 0.436(2) 0.128(14) Uiso 0.173(15) 1 d PDU C 2
C60X C 1.128(3) 0.157(5) 0.471(2) 0.125(17) Uiso 0.173(15) 1 d PDU . 2

loop_
_atom_site_aniso_label
_atom_site_aniso_U_11
_atom_site_aniso_U_22
_atom_site_aniso_U_33
_atom_site_aniso_U_23
_atom_site_aniso_U_13
_atom_site_aniso_U_12
V1 0.0625(8) 0.0662(9) 0.0785(10) -0.0023(7) -0.0013(7) -0.0200(6)
V2 0.0709(9) 0.0539(8) 0.0981(11) -0.0163(7) -0.0109(7) 0.0011(6)
O5 0.064(3) 0.074(3) 0.075(3) -0.008(3) -0.008(3) -0.017(3)
O6 0.074(3) 0.086(4) 0.091(4) -0.002(3) -0.001(3) -0.038(3)
O8 0.119(5) 0.055(3) 0.148(6) -0.029(4) -0.020(4) 0.012(3)
O1 0.054(3) 0.044(2) 0.078(3) -0.006(2) -0.008(2) -0.006(2)
C45 0.060(9) 0.040(6) 0.095(10) 0.000(7) -0.008(8) -0.009(5)
C46 0.061(9) 0.051(6) 0.110(11) -0.013(8) 0.004(8) 0.003(5)
C47 0.063(4) 0.043(4) 0.106(6) -0.011(4) -0.004(4) -0.003(3)
O2 0.051(3) 0.056(3) 0.073(3) -0.002(2) 0.006(2) -0.009(2)
O3 0.050(2) 0.046(3) 0.065(3) -0.002(2) 0.000(2) -0.008(2)
C48 0.058(4) 0.057(4) 0.062(5) -0.002(4) 0.001(3) -0.002(3)
C49 0.059(4) 0.062(5) 0.075(5) 0.005(4) -0.002(4) 0.002(4)
C50 0.067(5) 0.094(6) 0.089(6) 0.020(5) -0.014(4) -0.002(4)
O4 0.050(3) 0.046(3) 0.091(4) -0.004(2) -0.013(2) 0.002(2)
C1 0.051(4) 0.038(4) 0.078(5) -0.007(3) -0.007(4) -0.013(3)
C2 0.050(4) 0.036(4) 0.079(5) -0.003(3) -0.007(4) -0.006(3)
C3 0.042(4) 0.038(4) 0.095(6) 0.003(4) -0.008(4) -0.003(3)
C4 0.057(4) 0.041(4) 0.075(5) 0.005(3) -0.002(4) -0.012(3)
C5 0.059(5) 0.046(4) 0.087(6) -0.004(4) 0.010(4) -0.007(3)
C6 0.048(4) 0.040(4) 0.077(5) 0.001(3) -0.003(4) -0.011(3)
C7 0.069(5) 0.064(5) 0.074(5) 0.003(4) 0.006(4) -0.011(4)
C8 0.072(5) 0.084(6) 0.080(6) -0.004(5) -0.010(4) -0.025(4)
C9 0.114(7) 0.069(6) 0.099(7) 0.007(5) -0.011(5) -0.010(5)
C10 0.076(6) 0.126(8) 0.080(6) 0.003(6) -0.001(5) -0.009(5)
C11 0.053(4) 0.051(4) 0.080(5) 0.005(4) 0.006(4) -0.017(3)
C12 0.035(3) 0.057(4) 0.070(5) 0.002(4) 0.001(3) -0.006(3)
C13 0.037(3) 0.063(5) 0.075(5) -0.002(4) 0.002(3) -0.006(3)
C14 0.042(4) 0.063(5) 0.083(5) 0.009(4) 0.003(4) -0.003(3)
C15 0.041(4) 0.058(5) 0.081(5) 0.005(4) 0.003(3) 0.004(3)
C16 0.043(4) 0.055(4) 0.083(5) 0.004(4) -0.001(4) 0.003(3)
C17 0.032(3) 0.058(5) 0.077(5) 0.007(4) 0.003(3) 0.004(3)
C18 0.072(5) 0.061(5) 0.082(6) 0.002(4) 0.016(4) 0.003(4)
C19 0.100(7) 0.106(7) 0.093(6) 0.017(5) 0.038(5) 0.048(6)
C20 0.087(6) 0.081(6) 0.077(6) 0.007(5) 0.009(4) 0.008(5)
C21 0.103(7) 0.093(7) 0.102(7) -0.022(6) 0.028(6) -0.013(5)
C22 0.042(4) 0.051(4) 0.073(5) -0.004(4) 0.004(3) 0.003(3)
C23 0.043(4) 0.039(3) 0.062(4) 0.004(3) -0.008(3) -0.002(3)
C24 0.044(4) 0.047(4) 0.058(4) 0.006(3) 0.001(3) 0.002(3)
C25 0.049(4) 0.041(4) 0.066(4) -0.003(3) 0.003(3) 0.001(3)
C26 0.055(4) 0.039(4) 0.064(4) 0.002(3) -0.002(3) -0.003(3)
C27 0.039(3) 0.051(4) 0.065(4) 0.009(3) 0.003(3) -0.003(3)
C28 0.041(3) 0.039(3) 0.052(4) 0.000(3) -0.001(3) -0.004(3)
C29 0.069(4) 0.050(4) 0.067(4) -0.014(3) -0.001(3) -0.011(3)
C30 0.098(9) 0.076(8) 0.082(9) -0.015(6) -0.027(7) -0.011(6)
C31 0.092(8) 0.095(11) 0.092(10) -0.051(8) 0.020(7) -0.025(6)
C32 0.091(10) 0.063(8) 0.080(8) -0.019(6) 0.005(7) -0.029(7)
C30X 0.072(9) 0.11(2) 0.11(2) -0.047(19) -0.001(13) -0.041(13)
C31X 0.12(2) 0.14(3) 0.089(15) 0.000(17) 0.020(17) -0.02(2)
C32X 0.17(3) 0.047(11) 0.14(3) -0.017(14) -0.04(3) -0.011(17)
C33 0.040(3) 0.053(4) 0.062(4) -0.001(3) 0.007(3) -0.003(3)
C34 0.042(4) 0.053(4) 0.068(5) -0.014(3) -0.005(3) 0.005(3)
C35 0.037(3) 0.049(4) 0.065(4) -0.008(3) 0.011(3) 0.007(3)
C36 0.038(3) 0.050(4) 0.076(5) -0.004(4) 0.011(3) 0.002(3)
C37 0.034(3) 0.053(4) 0.077(5) 0.003(4) 0.007(3) 0.004(3)
C38 0.045(4) 0.048(4) 0.076(5) 0.004(3) 0.007(3) 0.012(3)
C39 0.043(4) 0.041(4) 0.076(5) -0.011(3) 0.005(3) 0.007(3)
C40 0.047(4) 0.060(4) 0.075(5) 0.009(4) -0.004(3) -0.006(3)
C41 0.094(6) 0.075(6) 0.110(7) -0.009(5) -0.030(5) 0.009(5)
C42 0.041(4) 0.162(10) 0.096(7) 0.010(6) -0.004(4) -0.017(5)
C43 0.071(5) 0.081(6) 0.105(7) 0.017(5) -0.024(5) -0.004(4)
C44 0.048(4) 0.045(4) 0.080(5) -0.008(3) -0.003(4) 0.005(3)
O7 0.061(3) 0.069(3) 0.090(4) 0.004(3) -0.007(3) -0.011(2)
C51 0.089(6) 0.102(7) 0.135(7) 0.025(6) -0.033(6) -0.018(5)
C52 0.101(8) 0.168(14) 0.096(6) 0.071(8) -0.040(7) -0.030(9)
C53 0.155(10) 0.212(14) 0.165(10) 0.025(11) -0.062(9) -0.035(10)
C52X 0.065(16) 0.086(18) 0.116(13) 0.014(15) -0.017(12) 0.049(13)
O9 0.075(3) 0.085(4) 0.098(4) -0.022(3) 0.016(3) -0.006(3)
C54 0.155(10) 0.165(11) 0.134(9) -0.069(9) 0.040(7) 0.009(9)
C55 0.275(19) 0.34(2) 0.123(8) -0.039(14) 0.019(13) 0.053(18)
C56 0.25(2) 0.58(5) 0.41(4) 0.07(4) -0.12(3) 0.03(3)
N1 0.153(9) 0.142(9) 0.128(8) -0.009(7) 0.025(7) 0.039(7)
C57 0.080(6) 0.077(6) 0.111(8) 0.007(6) 0.012(6) 0.007(5)
C58 0.067(5) 0.047(4) 0.090(6) 0.007(4) 0.006(4) 0.001(3)
N2 0.132(14) 0.121(13) 0.124(12) -0.002(11) -0.002(11) 0.014(11)
C59 0.146(18) 0.117(18) 0.093(14) -0.005(15) 0.037(13) -0.054(16)
C60 0.13(3) 0.14(3) 0.097(17) 0.010(18) -0.014(18) 0.02(2)

loop_
_atom_type_symbol
_atom_type_description
_atom_type_scat_dispersion_real
_atom_type_scat_dispersion_imag
_atom_type_scat_source
C C 0.0033 0.0016 'International Tables Vol C Tables 4.2.6.8 and 6.1.1.4'
H H 0.0000 0.0000 'International Tables Vol C Tables 4.2.6.8 and 6.1.1.4'
N N 0.0061 0.0033 'International Tables Vol C Tables 4.2.6.8 and 6.1.1.4'
O O 0.0106 0.0060 'International Tables Vol C Tables 4.2.6.8 and 6.1.1.4'
V V 0.3005 0.5294 'International Tables Vol C Tables 4.2.6.8 and 6.1.1.4'

loop_
_geom_angle_atom_site_label_1
_geom_angle_atom_site_label_2
_geom_angle_atom_site_label_3
_geom_angle
_geom_angle_site_symmetry_3
O6 V1 O7 102.6(3) .
O6 V1 O2 108.4(3) .
O7 V1 O2 111.3(2) .
O6 V1 O5 107.7(3) .
O7 V1 O5 109.7(3) .
O2 V1 O5 116.2(2) .
O8 V2 O9 105.8(3) .
O8 V2 O4 111.7(3) .
O9 V2 O4 108.6(2) .
O8 V2 O5 109.4(3) .
O9 V2 O5 109.8(3) .
O4 V2 O5 111.4(2) .
V2 O5 V1 138.7(3) .
C1 O1 C45 113.6(8) .
C1 O1 C45X 114.3(8) .
C45 O1 C45X 35.4(7) .
O1 C45 C46 110.5(9) .
C45 C46 C47 109.4(9) .
C46X C47 C46 39.3(7) .
C46X C45X O1 111.2(10) .
C45X C46X C47 108.1(10) .
C12 O2 V1 137.0(4) .
C23 O3 C48 113.5(5) .
O3 C48 C49 113.8(5) .
C48 C49 C50 110.5(6) .
C34 O4 V2 151.0(4) .
C6 C1 O1 120.1(6) .
C6 C1 C2 120.8(7) .
O1 C1 C2 119.1(7) .
C3 C2 C1 117.4(7) .
C3 C2 C44 119.9(6) .
C1 C2 C44 122.6(7) .
C2 C3 C4 124.1(6) .
C5 C4 C3 116.0(7) .
C5 C4 C7 123.8(7) .
C3 C4 C7 120.1(6) .
C4 C5 C6 123.0(7) .
C1 C6 C5 118.5(6) .
C1 C6 C11 122.7(7) .
C5 C6 C11 118.6(7) .
C10 C7 C9 111.6(7) .
C10 C7 C4 111.1(6) .
C9 C7 C4 108.3(6) .
C10 C7 C8 108.3(7) .
C9 C7 C8 107.9(7) .
C4 C7 C8 109.7(6) .
C13 C11 C6 111.4(5) .
O2 C12 C17 116.6(6) .
O2 C12 C13 120.3(6) .
C17 C12 C13 123.0(7) .
C14 C13 C12 117.1(7) .
C14 C13 C11 121.8(7) .
C12 C13 C11 121.1(7) .
C13 C14 C15 123.5(7) .
C16 C15 C14 116.4(7) .
C16 C15 C18 119.9(7) .
C14 C15 C18 123.7(7) .
C17 C16 C15 123.1(7) .
C16 C17 C12 116.8(7) .
C16 C17 C22 122.6(6) .
C12 C17 C22 120.6(6) .
C15 C18 C19 109.0(7) .
C15 C18 C20 113.0(6) .
C19 C18 C20 108.1(7) .
C15 C18 C21 108.2(6) .
C19 C18 C21 111.7(8) .
C20 C18 C21 106.9(7) .
C17 C22 C24 112.1(5) .
C24 C23 C28 120.6(6) .
C24 C23 O3 119.9(5) .
C28 C23 O3 119.5(6) .
C25 C24 C23 118.4(6) .
C25 C24 C22 118.9(6) .
C23 C24 C22 122.7(6) .
C26 C25 C24 123.7(6) .
C25 C26 C27 115.7(6) .
C25 C26 C29 123.6(6) .
C27 C26 C29 120.7(6) .
C28 C27 C26 123.3(6) .
C27 C28 C23 117.9(6) .
C27 C28 C33 118.3(5) .
C23 C28 C33 123.7(5) .
C32 C29 C30 112.2(9) .
C32 C29 C32X 42.9(19) .
C30 C29 C32X 139.9(15) .
C32 C29 C31X 138.8(17) .
C30 C29 C31X 60.0(18) .
C32X C29 C31X 114(3) .
C32 C29 C26 109.9(7) .
C30 C29 C26 109.0(7) .
C32X C29 C26 109.7(14) .
C31X C29 C26 110.6(16) .
C32 C29 C31 109.8(9) .
C30 C29 C31 105.4(10) .
C32X C29 C31 70(2) .
C31X C29 C31 47.7(17) .
C26 C29 C31 110.4(7) .
C32 C29 C30X 59.9(15) .
C30 C29 C30X 55.1(15) .
C32X C29 C30X 100(2) .
C31X C29 C30X 110(2) .
C26 C29 C30X 111.3(11) .
C31 C29 C30X 137.9(12) .
C35 C33 C28 111.4(5) .
O4 C34 C39 120.3(6) .
O4 C34 C35 117.1(6) .
C39 C34 C35 122.6(6) .
C36 C35 C34 116.5(6) .
C36 C35 C33 122.4(6) .
C34 C35 C33 120.9(6) .
C35 C36 C37 123.5(6) .
C36 C37 C38 116.2(6) .
C36 C37 C40 120.6(6) .
C38 C37 C40 123.1(6) .
C39 C38 C37 123.9(6) .
C38 C39 C34 117.2(6) .
C38 C39 C44 121.7(6) .
C34 C39 C44 120.9(6) .
C37 C40 C41 109.7(6) .
C37 C40 C42 108.9(6) .
C41 C40 C42 110.4(7) .
C37 C40 C43 112.9(6) .
C41 C40 C43 106.7(7) .
C42 C40 C43 108.3(7) .
C39 C44 C2 109.7(5) .
C51 O7 V1 128.5(5) .
O7 C51 C52X 119.6(12) .
O7 C51 C52 107.1(8) .
C52X C51 C52 35.9(12) .
C53 C52 C51 106.5(11) .
C52 C53 C52X 37.0(12) .
C51 C52X C53 108.3(13) .
C54 O9 V2 131.3(7) .
O9 C54 C55 105.5(10) .
C54 C55 C56 109.2(16) .
C54 C55 C60X 84(2) 2_755
C56 C55 C60X 154(3) 2_755
N1 C57 C58 178.0(12) .
C59 N2 C59X 43(3) .
N2 C59 C60 159(4) .
N2 C59X C60X 156(4) .
C59X C60X C55 129(5) 2_745

loop_
_geom_bond_atom_site_label_1
_geom_bond_atom_site_label_2
_geom_bond_distance
_geom_bond_site_symmetry_2
V1 O6 1.587(5) .
V1 O7 1.746(5) .
V1 O2 1.760(5) .
V1 O5 1.778(5) .
V2 O8 1.576(6) .
V2 O9 1.738(6) .
V2 O4 1.753(5) .
V2 O5 1.766(5) .
O1 C1 1.393(8) .
O1 C45 1.466(10) .
O1 C45X 1.497(12) .
C45 C46 1.498(13) .
C46 C47 1.552(12) .
C47 C46X 1.536(12) .
C45X C46X 1.487(14) .
O2 C12 1.381(8) .
O3 C23 1.404(7) .
O3 C48 1.455(7) .
C48 C49 1.499(8) .
C49 C50 1.531(9) .
O4 C34 1.366(7) .
C1 C6 1.375(10) .
C1 C2 1.410(9) .
C2 C3 1.378(10) .
C2 C44 1.518(10) .
C3 C4 1.387(10) .
C4 C5 1.379(10) .
C4 C7 1.537(10) .
C5 C6 1.401(10) .
C6 C11 1.510(9) .
C7 C10 1.519(11) .
C7 C9 1.534(11) .
C7 C8 1.549(10) .
C11 C13 1.510(10) .
C12 C17 1.394(9) .
C12 C13 1.397(10) .
C13 C14 1.374(10) .
C14 C15 1.404(10) .
C15 C16 1.395(10) .
C15 C18 1.520(11) .
C16 C17 1.393(10) .
C17 C22 1.509(9) .
C18 C19 1.526(11) .
C18 C20 1.530(11) .
C18 C21 1.544(11) .
C22 C24 1.527(8) .
C23 C24 1.385(9) .
C23 C28 1.400(8) .
C24 C25 1.381(9) .
C25 C26 1.379(9) .
C26 C27 1.402(9) .
C26 C29 1.539(9) .
C27 C28 1.377(9) .
C28 C33 1.512(9) .
C29 C32 1.472(14) .
C29 C30 1.513(14) .
C29 C32X 1.53(3) .
C29 C31X 1.53(3) .
C29 C31 1.542(14) .
C29 C30X 1.57(3) .
C33 C35 1.501(9) .
C34 C39 1.400(9) .
C34 C35 1.406(9) .
C35 C36 1.390(9) .
C36 C37 1.397(9) .
C37 C38 1.399(9) .
C37 C40 1.514(9) .
C38 C39 1.371(9) .
C39 C44 1.515(9) .
C40 C41 1.527(11) .
C40 C42 1.538(10) .
C40 C43 1.541(10) .
O7 C51 1.433(10) .
C51 C52X 1.539(15) .
C51 C52 1.601(12) .
C52 C53 1.515(12) .
C53 C52X 1.540(15) .
O9 C54 1.452(10) .
C54 C55 1.471(12) .
C55 C56 1.552(13) .
C55 C60X 1.95(6) 2_755
N1 C57 1.161(12) .
C57 C58 1.384(13) .
N2 C59 1.175(14) .
N2 C59X 1.176(15) .
C59 C60 1.386(16) .
C59X C60X 1.383(16) .
C60X C55 1.95(6) 2_745

loop_
_geom_torsion_atom_site_label_1
_geom_torsion_atom_site_label_2
_geom_torsion_atom_site_label_3
_geom_torsion_atom_site_label_4
_geom_torsion
_geom_torsion_site_symmetry_4
O8 V2 O5 V1 134.2(5) .
O9 V2 O5 V1 -110.2(5) .
O4 V2 O5 V1 10.2(5) .
O6 V1 O5 V2 -135.6(5) .
O7 V1 O5 V2 113.5(5) .
O2 V1 O5 V2 -13.8(6) .
C1 O1 C45 C46 -66.5(15) .
C45X O1 C45 C46 32.7(13) .
O1 C45 C46 C47 -178.6(11) .
C45 C46 C47 C46X -31.0(12) .
C1 O1 C45X C46X 66.2(14) .
C45 O1 C45X C46X -30.8(13) .
O1 C45X C46X C47 -178.0(10) .
C46 C47 C46X C45X 32.9(13) .
O6 V1 O2 C12 -49.0(7) .
O7 V1 O2 C12 63.1(6) .
O5 V1 O2 C12 -170.5(6) .
C23 O3 C48 C49 -68.1(7) .
O3 C48 C49 C50 -177.5(6) .
O8 V2 O4 C34 48.7(10) .
O9 V2 O4 C34 -67.6(10) .
O5 V2 O4 C34 171.3(9) .
C45 O1 C1 C6 -71.5(9) .
C45X O1 C1 C6 -110.3(9) .
C45 O1 C1 C2 109.7(8) .
C45X O1 C1 C2 70.8(9) .
C6 C1 C2 C3 5.5(9) .
O1 C1 C2 C3 -175.6(5) .
C6 C1 C2 C44 -169.7(6) .
O1 C1 C2 C44 9.2(9) .
C1 C2 C3 C4 -3.1(9) .
C44 C2 C3 C4 172.2(6) .
C2 C3 C4 C5 -0.9(9) .
C2 C3 C4 C7 -179.3(6) .
C3 C4 C5 C6 2.6(9) .
C7 C4 C5 C6 -179.0(6) .
O1 C1 C6 C5 177.2(5) .
C2 C1 C6 C5 -4.0(9) .
O1 C1 C6 C11 -7.9(9) .
C2 C1 C6 C11 170.9(6) .
C4 C5 C6 C1 -0.2(10) .
C4 C5 C6 C11 -175.4(6) .
C5 C4 C7 C10 -4.4(10) .
C3 C4 C7 C10 173.9(7) .
C5 C4 C7 C9 118.5(8) .
C3 C4 C7 C9 -63.3(8) .
C5 C4 C7 C8 -124.1(7) .
C3 C4 C7 C8 54.2(9) .
C1 C6 C11 C13 -103.7(8) .
C5 C6 C11 C13 71.2(8) .
V1 O2 C12 C17 -93.4(7) .
V1 O2 C12 C13 89.4(8) .
O2 C12 C13 C14 176.1(5) .
C17 C12 C13 C14 -0.9(9) .
O2 C12 C13 C11 -2.8(9) .
C17 C12 C13 C11 -179.8(6) .
C6 C11 C13 C14 -97.3(8) .
C6 C11 C13 C12 81.6(8) .
C12 C13 C14 C15 -0.2(10) .
C11 C13 C14 C15 178.7(6) .
C13 C14 C15 C16 1.4(10) .
C13 C14 C15 C18 -179.4(6) .
C14 C15 C16 C17 -1.7(10) .
C18 C15 C16 C17 179.1(6) .
C15 C16 C17 C12 0.7(9) .
C15 C16 C17 C22 -179.6(6) .
O2 C12 C17 C16 -176.5(5) .
C13 C12 C17 C16 0.6(9) .
O2 C12 C17 C22 3.8(9) .
C13 C12 C17 C22 -179.1(6) .
C16 C15 C18 C19 65.4(9) .
C14 C15 C18 C19 -113.8(8) .
C16 C15 C18 C20 -174.4(6) .
C14 C15 C18 C20 6.4(10) .
C16 C15 C18 C21 -56.2(9) .
C14 C15 C18 C21 124.6(8) .
C16 C17 C22 C24 98.6(7) .
C12 C17 C22 C24 -81.7(8) .
C48 O3 C23 C24 102.6(6) .
C48 O3 C23 C28 -77.9(7) .
C28 C23 C24 C25 6.3(9) .
O3 C23 C24 C25 -174.2(5) .
C28 C23 C24 C22 -171.4(6) .
O3 C23 C24 C22 8.1(9) .
C17 C22 C24 C25 -75.1(8) .
C17 C22 C24 C23 102.6(7) .
C23 C24 C25 C26 -0.7(10) .
C22 C24 C25 C26 177.1(6) .
C24 C25 C26 C27 -2.7(10) .
C24 C25 C26 C29 176.3(6) .
C25 C26 C27 C28 0.7(9) .
C29 C26 C27 C28 -178.4(6) .
C26 C27 C28 C23 4.6(9) .
C26 C27 C28 C33 -170.5(6) .
C24 C23 C28 C27 -8.1(9) .
O3 C23 C28 C27 172.4(5) .
C24 C23 C28 C33 166.7(6) .
O3 C23 C28 C33 -12.8(9) .
C25 C26 C29 C32 -115.5(10) .
C27 C26 C29 C32 63.4(10) .
C25 C26 C29 C30 121.1(9) .
C27 C26 C29 C30 -59.9(10) .
C25 C26 C29 C32X -70(2) .
C27 C26 C29 C32X 109(2) .
C25 C26 C29 C31X 57(2) .
C27 C26 C29 C31X -124(2) .
C25 C26 C29 C31 5.8(12) .
C27 C26 C29 C31 -175.3(9) .
C25 C26 C29 C30X -179.9(17) .
C27 C26 C29 C30X -1.0(18) .
C27 C28 C33 C35 75.5(7) .
C23 C28 C33 C35 -99.4(7) .
V2 O4 C34 C39 -83.1(11) .
V2 O4 C34 C35 98.5(9) .
O4 C34 C35 C36 176.8(6) .
C39 C34 C35 C36 -1.5(9) .
O4 C34 C35 C33 0.9(9) .
C39 C34 C35 C33 -177.5(6) .
C28 C33 C35 C36 -85.6(7) .
C28 C33 C35 C34 90.1(7) .
C34 C35 C36 C37 0.6(9) .
C33 C35 C36 C37 176.5(6) .
C35 C36 C37 C38 0.6(10) .
C35 C36 C37 C40 -178.1(6) .
C36 C37 C38 C39 -1.1(10) .
C40 C37 C38 C39 177.6(6) .
C37 C38 C39 C34 0.3(10) .
C37 C38 C39 C44 -174.2(6) .
O4 C34 C39 C38 -177.2(6) .
C35 C34 C39 C38 1.1(10) .
O4 C34 C39 C44 -2.7(10) .
C35 C34 C39 C44 175.6(6) .
C36 C37 C40 C41 51.3(9) .
C38 C37 C40 C41 -127.3(8) .
C36 C37 C40 C42 -69.6(9) .
C38 C37 C40 C42 111.8(8) .
C36 C37 C40 C43 170.1(7) .
C38 C37 C40 C43 -8.5(10) .
C38 C39 C44 C2 85.4(7) .
C34 C39 C44 C2 -88.8(8) .
C3 C2 C44 C39 -72.6(8) .
C1 C2 C44 C39 102.5(7) .
O6 V1 O7 C51 -11.3(8) .
O2 V1 O7 C51 -127.0(7) .
O5 V1 O7 C51 103.0(7) .
V1 O7 C51 C52X -126.9(15) .
V1 O7 C51 C52 -90.0(10) .
O7 C51 C52 C53 179.2(11) .
C52X C51 C52 C53 -63.5(14) .
C51 C52 C53 C52X 60.7(13) .
O7 C51 C52X C53 140.7(17) .
C52 C51 C52X C53 62.8(14) .
C52 C53 C52X C51 -66.3(14) .
O8 V2 O9 C54 4.4(9) .
O4 V2 O9 C54 124.5(8) .
O5 V2 O9 C54 -113.5(8) .
V2 O9 C54 C55 125.1(13) .
O9 C54 C55 C56 -62(2) .
O9 C54 C55 C60X 95(2) 2_755
C59X N2 C59 C60 -141(14) .
C59 N2 C59X C60X -31(16) .
N2 C59X C60X C55 -142(17) 2_745
